data_7154433
loop_
_publ_author_name
'Khajuria, Rajni'
'Kannaboina, Prakash'
'Kapoor, Kamal K.'
'Gupta, Annah'
'Raina, Gaurav'
'Jassal, Amanpreet Kaur'
'Rana, Love Karan'
'Hundal, Maninder S.'
'Das, Parthasarathi'

_publ_section_title
;
 Divergent synthesis of 4,6-diarylated pyridin-2(1H)-ones from chalcones:
 novel access to 2,4,6-triaryl pyridines.
;
_journal_issue 21
_journal_name_full 'Organic &amp; biomolecular chemistry'
_journal_page_first 5944
_journal_page_last 5954
_journal_paper_doi 10.1039/c5ob00545k
_journal_volume 13
_journal_year 2015
_chemical_formula_moiety 'C26 H23 N O3'
_chemical_formula_sum 'C26 H23 N O3'
_chemical_formula_weight 397.45
_space_group_IT_number 9
_symmetry_cell_setting monoclinic
_symmetry_space_group_name_Hall 'C -2yc'
_symmetry_space_group_name_H-M 'C 1 c 1'
_atom_sites_solution_hydrogens geom
_atom_sites_solution_primary direct
_atom_sites_solution_secondary difmap
_audit_creation_method SHELXL-97
_audit_update_record
;
2014-07-11 deposited with the CCDC.
2015-04-14 downloaded from the CCDC.
;
_cell_angle_alpha 90.00
_cell_angle_beta 101.157(6)
_cell_angle_gamma 90.00
_cell_formula_units_Z 4
_cell_length_a 19.554(3)
_cell_length_b 14.7990(17)
_cell_length_c 7.5795(9)
_cell_measurement_reflns_used 1421
_cell_measurement_temperature 296(2)
_cell_measurement_theta_max 19.69
_cell_measurement_theta_min 3.07
_cell_volume 2151.9(5)
_computing_cell_refinement 'Bruker SAINT'
_computing_data_collection 'Bruker APEX2'
_computing_data_reduction 'Bruker SAINT'
_computing_molecular_graphics 'Bruker SHELXTL'
_computing_publication_material 'Bruker SHELXTL'
_computing_structure_refinement 'SHELXL-97 (Sheldrick, 2008)'
_computing_structure_solution 'Sir-92 (Altomare et al., 1993)'
_diffrn_ambient_temperature 296(2)
_diffrn_measured_fraction_theta_full 0.993
_diffrn_measured_fraction_theta_max 0.993
_diffrn_measurement_device_type 'Bruker APEX-II CCD'
_diffrn_measurement_method '\f and \w scans'
_diffrn_radiation_monochromator graphite
_diffrn_radiation_source 'fine-focus sealed tube'
_diffrn_radiation_type MoK\a
_diffrn_radiation_wavelength 0.71073
_diffrn_reflns_av_R_equivalents 0.0336
_diffrn_reflns_av_sigmaI/netI 0.0690
_diffrn_reflns_limit_h_max 26
_diffrn_reflns_limit_h_min -26
_diffrn_reflns_limit_k_max 19
_diffrn_reflns_limit_k_min -19
_diffrn_reflns_limit_l_max 10
_diffrn_reflns_limit_l_min -10
_diffrn_reflns_number 8914
_diffrn_reflns_theta_full 28.59
_diffrn_reflns_theta_max 28.59
_diffrn_reflns_theta_min 1.74
_exptl_absorpt_coefficient_mu 0.080
_exptl_absorpt_correction_T_max 0.7457
_exptl_absorpt_correction_T_min 0.6446
_exptl_absorpt_correction_type multi-scan
_exptl_absorpt_process_details 'SADABS-2014/2 - Bruker AXS area detector scaling and absorption correction'
_exptl_crystal_colour colorless
_exptl_crystal_density_diffrn 1.227
_exptl_crystal_density_method 'not measured'
_exptl_crystal_description prism
_exptl_crystal_F_000 840
_exptl_crystal_size_max 0.14
_exptl_crystal_size_mid 0.11
_exptl_crystal_size_min 0.08
_refine_diff_density_max 0.131
_refine_diff_density_min -0.137
_refine_diff_density_rms 0.031
_refine_ls_abs_structure_details 'Flack H D (1983), Acta Cryst. A39, 876-881'
_refine_ls_abs_structure_Flack 2.9(14)
_refine_ls_extinction_method none
_refine_ls_goodness_of_fit_ref 0.941
_refine_ls_hydrogen_treatment none
_refine_ls_matrix_type full
_refine_ls_number_parameters 274
_refine_ls_number_reflns 5151
_refine_ls_number_restraints 2
_refine_ls_restrained_S_all 0.941
_refine_ls_R_factor_all 0.1024
_refine_ls_R_factor_gt 0.0502
_refine_ls_shift/su_max 0.000
_refine_ls_shift/su_mean 0.000
_refine_ls_structure_factor_coef Fsqd
_refine_ls_weighting_details 'calc w=1/[\s^2^(Fo^2^)+(0.0493P)^2^+0.0000P] where P=(Fo^2^+2Fc^2^)/3'
_refine_ls_weighting_scheme calc
_refine_ls_wR_factor_gt 0.0984
_refine_ls_wR_factor_ref 0.1253
_reflns_number_gt 2936
_reflns_number_total 5151
_reflns_threshold_expression >2sigma(I)
_cod_data_source_file c5ob00545k2.cif
_cod_data_source_block shelx
_cod_depositor_comments
;
The following automatic conversions were performed:

'_symmetry_cell_setting' value 'Monoclinic' changed to 'monoclinic'
according to
/usr/data/users/saulius/crontab/automatic-downloads/rss-feeds/RSC/lib/dictionaries/cif_core.dic
dictionary named 'cif_core.dic' version 2.4.2 from 2011-04-26.

'_exptl_absorpt_correction_type' value 'Multi-scan' changed to
'multi-scan' according to
/usr/data/users/saulius/crontab/automatic-downloads/rss-feeds/RSC/lib/dictionaries/cif_core.dic
dictionary named 'cif_core.dic' version 2.4.2 from 2011-04-26.

Automatic conversion script
Id: cif_fix_values 3271 2015-04-21 07:52:19Z andrius 

 Adding full bibliography for 7154430--7154435.cif.
;
_cod_original_sg_symbol_H-M 'C c'
_cod_database_code 7154433

loop_
_symmetry_equiv_pos_as_xyz
'x, y, z'
'x, -y, z+1/2'
'x+1/2, y+1/2, z'
'x+1/2, -y+1/2, z+1/2'

loop_
_atom_site_label
_atom_site_type_symbol
_atom_site_fract_x
_atom_site_fract_y
_atom_site_fract_z
_atom_site_U_iso_or_equiv
_atom_site_adp_type
_atom_site_occupancy
_atom_site_symmetry_multiplicity
_atom_site_calc_flag
_atom_site_refinement_flags
C1 C 0.19537(14) 0.4933(2) -0.0272(3) 0.0456(6) Uani 1 1 d .
C2 C 0.21054(14) 0.4029(2) -0.0553(3) 0.0473(7) Uani 1 1 d .
H2 H 0.2563 0.3847 -0.0514 0.057 Uiso 1 1 calc R
C3 C 0.15680(15) 0.34044(19) -0.0890(3) 0.0479(7) Uani 1 1 d .
C4 C 0.08847(15) 0.36640(19) -0.0879(3) 0.0491(7) Uani 1 1 d .
C5 C 0.07392(14) 0.45558(19) -0.0570(4) 0.0492(7) Uani 1 1 d .
C6 C 0.12717(14) 0.5196(2) -0.0272(4) 0.0504(7) Uani 1 1 d .
H6 H 0.1171 0.5797 -0.0075 0.060 Uiso 1 1 calc R
C7 C 0.24069(14) 0.64600(19) -0.0781(3) 0.0469(7) Uani 1 1 d .
H7 H 0.1991 0.6578 -0.1576 0.056 Uiso 1 1 calc R
C8 C 0.25156(13) 0.56231(19) 0.0048(3) 0.0436(6) Uani 1 1 d .
C9 C 0.31492(13) 0.54736(19) 0.1181(3) 0.0448(6) Uani 1 1 d .
H9 H 0.3248 0.4914 0.1730 0.054 Uiso 1 1 calc R
C10 C 0.36392(12) 0.61712(18) 0.1494(3) 0.0420(6) Uani 1 1 d .
C11 C 0.29188(13) 0.71244(18) -0.0424(3) 0.0413(6) Uani 1 1 d .
C12 C 0.28230(14) 0.80235(18) -0.1299(3) 0.0471(6) Uani 1 1 d .
C13 C 0.33892(14) 0.8507(2) -0.1660(4) 0.0563(8) Uani 1 1 d .
H13 H 0.3837 0.8278 -0.1296 0.068 Uiso 1 1 calc R
C14 C 0.32930(18) 0.9317(2) -0.2546(4) 0.0661(9) Uani 1 1 d .
H14 H 0.3676 0.9627 -0.2798 0.079 Uiso 1 1 calc R
C15 C 0.2641(2) 0.9676(2) -0.3065(5) 0.0712(10) Uani 1 1 d .
H15 H 0.2582 1.0227 -0.3668 0.085 Uiso 1 1 calc R
C16 C 0.20716(19) 0.9220(2) -0.2688(4) 0.0679(9) Uani 1 1 d .
H16 H 0.1627 0.9465 -0.3021 0.082 Uiso 1 1 calc R
C17 C 0.21630(15) 0.8397(2) -0.1816(4) 0.0580(8) Uani 1 1 d .
H17 H 0.1777 0.8089 -0.1571 0.070 Uiso 1 1 calc R
C18 C 0.43158(13) 0.60683(18) 0.2779(3) 0.0440(6) Uani 1 1 d .
C19 C 0.47053(15) 0.5280(2) 0.2884(4) 0.0553(8) Uani 1 1 d .
H19 H 0.4533 0.4781 0.2191 0.066 Uiso 1 1 calc R
C20 C 0.53497(17) 0.5234(2) 0.4016(4) 0.0676(9) Uani 1 1 d .
H20 H 0.5610 0.4706 0.4064 0.081 Uiso 1 1 calc R
C21 C 0.56114(16) 0.5952(2) 0.5064(4) 0.0647(9) Uani 1 1 d .
H21 H 0.6047 0.5913 0.5814 0.078 Uiso 1 1 calc R
C22 C 0.52301(17) 0.6725(2) 0.5004(4) 0.0662(9) Uani 1 1 d .
H22 H 0.5403 0.7212 0.5731 0.079 Uiso 1 1 calc R
C23 C 0.45864(16) 0.6789(2) 0.3866(4) 0.0592(8) Uani 1 1 d .
H23 H 0.4332 0.7322 0.3830 0.071 Uiso 1 1 calc R
C24 C -0.01364(17) 0.5677(2) -0.0510(5) 0.0752(10) Uani 1 1 d .
H24A H -0.0634 0.5725 -0.0647 0.113 Uiso 1 1 calc R
H24B H 0.0015 0.6003 -0.1461 0.113 Uiso 1 1 calc R
H24C H 0.0082 0.5928 0.0629 0.113 Uiso 1 1 calc R
C25 C 0.0275(2) 0.2456(2) 0.0113(5) 0.0860(12) Uani 1 1 d .
H25A H 0.0225 0.2798 0.1157 0.129 Uiso 1 1 calc R
H25B H 0.0682 0.2080 0.0398 0.129 Uiso 1 1 calc R
H25C H -0.0129 0.2085 -0.0259 0.129 Uiso 1 1 calc R
C26 C 0.23413(19) 0.2213(2) -0.1328(5) 0.0693(9) Uani 1 1 d .
H26A H 0.2526 0.2556 -0.2204 0.104 Uiso 1 1 calc R
H26B H 0.2327 0.1585 -0.1647 0.104 Uiso 1 1 calc R
H26C H 0.2633 0.2293 -0.0165 0.104 Uiso 1 1 calc R
O1 O 0.00533(10) 0.47507(15) -0.0583(3) 0.0665(6) Uani 1 1 d .
O2 O 0.03478(11) 0.30547(13) -0.1295(3) 0.0635(6) Uani 1 1 d .
O3 O 0.16578(11) 0.25178(13) -0.1280(3) 0.0662(6) Uani 1 1 d .
N1 N 0.35254(11) 0.69847(15) 0.0709(3) 0.0438(5) Uani 1 1 d .

loop_
_atom_site_aniso_label
_atom_site_aniso_U_11
_atom_site_aniso_U_22
_atom_site_aniso_U_33
_atom_site_aniso_U_23
_atom_site_aniso_U_13
_atom_site_aniso_U_12
C1 0.0452(15) 0.0536(17) 0.0364(14) -0.0014(12) 0.0044(11) -0.0085(13)
C2 0.0452(15) 0.0550(18) 0.0422(15) 0.0016(13) 0.0101(12) -0.0059(14)
C3 0.0543(17) 0.0470(17) 0.0413(15) 0.0003(13) 0.0063(12) -0.0042(14)
C4 0.0491(17) 0.0521(18) 0.0447(15) 0.0008(14) 0.0058(12) -0.0144(15)
C5 0.0432(16) 0.0555(19) 0.0487(16) -0.0045(14) 0.0086(13) -0.0049(14)
C6 0.0472(16) 0.0523(17) 0.0505(16) -0.0096(14) 0.0069(13) -0.0099(14)
C7 0.0398(14) 0.0585(18) 0.0411(15) -0.0014(14) 0.0044(12) -0.0036(14)
C8 0.0427(15) 0.0523(17) 0.0374(14) -0.0030(13) 0.0117(12) -0.0072(13)
C9 0.0438(15) 0.0492(16) 0.0411(14) 0.0014(12) 0.0077(12) -0.0038(13)
C10 0.0382(14) 0.0510(17) 0.0371(13) -0.0018(13) 0.0079(11) 0.0001(13)
C11 0.0373(14) 0.0496(17) 0.0372(14) -0.0027(12) 0.0073(11) -0.0019(12)
C12 0.0476(16) 0.0496(17) 0.0426(15) -0.0022(13) 0.0046(12) -0.0012(14)
C13 0.0455(17) 0.058(2) 0.0621(19) 0.0059(16) 0.0017(14) -0.0033(15)
C14 0.074(2) 0.056(2) 0.067(2) 0.0092(17) 0.0114(17) -0.0130(18)
C15 0.097(3) 0.050(2) 0.061(2) 0.0038(16) 0.0000(19) -0.001(2)
C16 0.066(2) 0.066(2) 0.066(2) 0.0010(18) -0.0021(16) 0.0173(18)
C17 0.0523(18) 0.063(2) 0.0561(18) 0.0010(16) 0.0045(14) 0.0046(15)
C18 0.0410(14) 0.0510(18) 0.0406(14) 0.0043(13) 0.0096(11) -0.0048(14)
C19 0.0528(18) 0.059(2) 0.0522(17) 0.0012(15) 0.0056(14) 0.0006(15)
C20 0.0571(19) 0.072(2) 0.068(2) 0.0081(18) -0.0027(16) 0.0120(18)
C21 0.0474(18) 0.079(2) 0.0606(19) 0.0150(19) -0.0061(14) -0.0060(17)
C22 0.065(2) 0.065(2) 0.0595(19) -0.0006(17) -0.0114(15) -0.0173(18)
C23 0.0600(19) 0.0525(18) 0.0602(18) 0.0015(15) -0.0006(15) -0.0061(16)
C24 0.053(2) 0.072(2) 0.100(3) -0.020(2) 0.0117(19) 0.0020(17)
C25 0.074(3) 0.076(2) 0.109(3) 0.028(2) 0.021(2) -0.019(2)
C26 0.086(3) 0.0574(19) 0.071(2) -0.0032(18) 0.0299(18) 0.0105(19)
O1 0.0432(12) 0.0663(14) 0.0908(16) -0.0081(12) 0.0152(11) -0.0081(10)
O2 0.0594(13) 0.0596(13) 0.0678(13) 0.0021(11) 0.0031(10) -0.0210(11)
O3 0.0662(15) 0.0505(12) 0.0827(15) -0.0025(11) 0.0169(11) -0.0028(11)
N1 0.0377(12) 0.0509(14) 0.0417(12) 0.0006(11) 0.0050(9) -0.0002(11)

loop_
_atom_type_symbol
_atom_type_description
_atom_type_scat_dispersion_real
_atom_type_scat_dispersion_imag
_atom_type_scat_source
C C 0.0033 0.0016 'International Tables Vol C Tables 4.2.6.8 and 6.1.1.4'
H H 0.0000 0.0000 'International Tables Vol C Tables 4.2.6.8 and 6.1.1.4'
O O 0.0106 0.0060 'International Tables Vol C Tables 4.2.6.8 and 6.1.1.4'
N N 0.0061 0.0033 'International Tables Vol C Tables 4.2.6.8 and 6.1.1.4'

loop_
_geom_angle_atom_site_label_1
_geom_angle_atom_site_label_2
_geom_angle_atom_site_label_3
_geom_angle
C6 C1 C2 120.0(3)
C6 C1 C8 119.2(3)
C2 C1 C8 120.8(2)
C3 C2 C1 119.4(3)
C3 C2 H2 120.3
C1 C2 H2 120.3
O3 C3 C2 123.8(3)
O3 C3 C4 115.5(2)
C2 C3 C4 120.6(3)
O2 C4 C5 119.6(3)
O2 C4 C3 120.6(3)
C5 C4 C3 119.6(2)
O1 C5 C4 115.7(2)
O1 C5 C6 123.9(3)
C4 C5 C6 120.4(2)
C5 C6 C1 119.8(3)
C5 C6 H6 120.1
C1 C6 H6 120.1
C8 C7 C11 120.1(3)
C8 C7 H7 119.9
C11 C7 H7 119.9
C7 C8 C9 117.7(2)
C7 C8 C1 119.8(2)
C9 C8 C1 122.5(3)
C8 C9 C10 119.3(3)
C8 C9 H9 120.3
C10 C9 H9 120.3
N1 C10 C9 122.6(2)
N1 C10 C18 115.5(2)
C9 C10 C18 121.9(2)
N1 C11 C7 122.0(2)
N1 C11 C12 116.4(2)
C7 C11 C12 121.6(2)
C17 C12 C13 118.2(3)
C17 C12 C11 120.9(3)
C13 C12 C11 120.9(2)
C14 C13 C12 120.5(3)
C14 C13 H13 119.7
C12 C13 H13 119.7
C13 C14 C15 120.9(3)
C13 C14 H14 119.5
C15 C14 H14 119.5
C14 C15 C16 119.7(3)
C14 C15 H15 120.2
C16 C15 H15 120.2
C17 C16 C15 119.8(3)
C17 C16 H16 120.1
C15 C16 H16 120.1
C16 C17 C12 120.9(3)
C16 C17 H17 119.6
C12 C17 H17 119.6
C23 C18 C19 118.1(3)
C23 C18 C10 119.8(3)
C19 C18 C10 122.1(2)
C20 C19 C18 120.0(3)
C20 C19 H19 120.0
C18 C19 H19 120.0
C21 C20 C19 121.2(3)
C21 C20 H20 119.4
C19 C20 H20 119.4
C22 C21 C20 119.5(3)
C22 C21 H21 120.2
C20 C21 H21 120.2
C21 C22 C23 120.3(3)
C21 C22 H22 119.8
C23 C22 H22 119.8
C18 C23 C22 120.9(3)
C18 C23 H23 119.6
C22 C23 H23 119.6
O1 C24 H24A 109.5
O1 C24 H24B 109.5
H24A C24 H24B 109.5
O1 C24 H24C 109.5
H24A C24 H24C 109.5
H24B C24 H24C 109.5
O2 C25 H25A 109.5
O2 C25 H25B 109.5
H25A C25 H25B 109.5
O2 C25 H25C 109.5
H25A C25 H25C 109.5
H25B C25 H25C 109.5
O3 C26 H26A 109.5
O3 C26 H26B 109.5
H26A C26 H26B 109.5
O3 C26 H26C 109.5
H26A C26 H26C 109.5
H26B C26 H26C 109.5
C5 O1 C24 117.7(2)
C4 O2 C25 114.9(2)
C3 O3 C26 118.2(2)
C11 N1 C10 118.2(2)

loop_
_geom_bond_atom_site_label_1
_geom_bond_atom_site_label_2
_geom_bond_distance
C1 C6 1.389(4)
C1 C2 1.396(4)
C1 C8 1.485(4)
C2 C3 1.385(4)
C2 H2 0.9300
C3 O3 1.364(3)
C3 C4 1.392(4)
C4 O2 1.373(3)
C4 C5 1.380(4)
C5 O1 1.370(3)
C5 C6 1.393(4)
C6 H6 0.9300
C7 C8 1.386(4)
C7 C11 1.392(3)
C7 H7 0.9300
C8 C9 1.382(3)
C9 C10 1.397(3)
C9 H9 0.9300
C10 N1 1.342(3)
C10 C18 1.491(3)
C11 N1 1.339(3)
C11 C12 1.483(4)
C12 C17 1.389(4)
C12 C13 1.389(4)
C13 C14 1.370(4)
C13 H13 0.9300
C14 C15 1.367(4)
C14 H14 0.9300
C15 C16 1.379(5)
C15 H15 0.9300
C16 C17 1.380(4)
C16 H16 0.9300
C17 H17 0.9300
C18 C23 1.389(4)
C18 C19 1.388(4)
C19 C20 1.382(4)
C19 H19 0.9300
C20 C21 1.366(5)
C20 H20 0.9300
C21 C22 1.361(4)
C21 H21 0.9300
C22 C23 1.385(4)
C22 H22 0.9300
C23 H23 0.9300
C24 O1 1.424(4)
C24 H24A 0.9600
C24 H24B 0.9600
C24 H24C 0.9600
C25 O2 1.415(4)
C25 H25A 0.9600
C25 H25B 0.9600
C25 H25C 0.9600
C26 O3 1.417(4)
C26 H26A 0.9600
C26 H26B 0.9600
C26 H26C 0.9600

loop_
_geom_torsion_atom_site_label_1
_geom_torsion_atom_site_label_2
_geom_torsion_atom_site_label_3
_geom_torsion_atom_site_label_4
_geom_torsion
C6 C1 C2 C3 2.1(4)
C8 C1 C2 C3 -178.5(2)
C1 C2 C3 O3 176.2(2)
C1 C2 C3 C4 -2.6(4)
O3 C3 C4 O2 -1.9(4)
C2 C3 C4 O2 177.0(2)
O3 C3 C4 C5 -177.4(2)
C2 C3 C4 C5 1.5(4)
O2 C4 C5 O1 4.4(4)
C3 C4 C5 O1 180.0(2)
O2 C4 C5 C6 -175.4(2)
C3 C4 C5 C6 0.1(4)
O1 C5 C6 C1 179.6(3)
C4 C5 C6 C1 -0.6(4)
C2 C1 C6 C5 -0.6(4)
C8 C1 C6 C5 -180.0(2)
C11 C7 C8 C9 -1.7(4)
C11 C7 C8 C1 177.1(2)
C6 C1 C8 C7 -42.9(4)
C2 C1 C8 C7 137.7(3)
C6 C1 C8 C9 135.8(3)
C2 C1 C8 C9 -43.6(3)
C7 C8 C9 C10 2.2(4)
C1 C8 C9 C10 -176.5(2)
C8 C9 C10 N1 -1.2(4)
C8 C9 C10 C18 176.6(2)
C8 C7 C11 N1 0.1(4)
C8 C7 C11 C12 179.4(2)
N1 C11 C12 C17 -151.2(2)
C7 C11 C12 C17 29.5(4)
N1 C11 C12 C13 30.2(4)
C7 C11 C12 C13 -149.1(3)
C17 C12 C13 C14 -1.8(4)
C11 C12 C13 C14 176.9(3)
C12 C13 C14 C15 1.3(5)
C13 C14 C15 C16 0.2(5)
C14 C15 C16 C17 -1.0(5)
C15 C16 C17 C12 0.4(5)
C13 C12 C17 C16 1.0(4)
C11 C12 C17 C16 -177.7(3)
N1 C10 C18 C23 36.5(3)
C9 C10 C18 C23 -141.4(3)
N1 C10 C18 C19 -140.9(3)
C9 C10 C18 C19 41.2(3)
C23 C18 C19 C20 -1.5(4)
C10 C18 C19 C20 176.0(3)
C18 C19 C20 C21 0.9(5)
C19 C20 C21 C22 0.4(5)
C20 C21 C22 C23 -1.1(5)
C19 C18 C23 C22 0.8(4)
C10 C18 C23 C22 -176.7(3)
C21 C22 C23 C18 0.5(5)
C4 C5 O1 C24 -171.8(3)
C6 C5 O1 C24 8.0(4)
C5 C4 O2 C25 -105.3(3)
C3 C4 O2 C25 79.2(3)
C2 C3 O3 C26 0.6(4)
C4 C3 O3 C26 179.4(2)
C7 C11 N1 C10 1.0(4)
C12 C11 N1 C10 -178.3(2)
C9 C10 N1 C11 -0.4(4)
C18 C10 N1 C11 -178.3(2)
